data_7046427
loop_
_publ_author_name
'Morais, T\^ania S'
'Jousseaume, Yann'
'M Piedade, M F\'atima'
'Roma-Rodrigues, Catarina'
'Fernandes, Alexandra R.'
'Marques, Fernanda'
'Villa de Brito, Maria J.'
'Garcia, M. Helena'

_publ_section_title
;
 Important cytotoxic and cytostatic effects of new copper(i)-phosphane
 compounds with N,N, N,O and N,S bidentate ligands.
;
_journal_issue 23
_journal_name_full 'Dalton transactions (Cambridge, England : 2003)'
_journal_page_first 7819
_journal_page_last 7829
_journal_paper_doi 10.1039/c8dt01653d
_journal_volume 47
_journal_year 2018
_chemical_formula_sum 'C47 H38 B Cu F4 N2 O P2 Ru0'
_chemical_formula_weight 859.08
_space_group_crystal_system triclinic
_space_group_IT_number 2
_space_group_name_Hall '-P 1'
_space_group_name_H-M_alt 'P -1'
_symmetry_space_group_name_Hall '-P 1'
_symmetry_space_group_name_H-M 'P -1'
_atom_sites_solution_hydrogens geom
_audit_creation_method SHELXL-2017/1
_audit_update_record
;
2017-12-18 deposited with the CCDC.
2018-05-17 downloaded from the CCDC.
;
_cell_angle_alpha 83.627(2)
_cell_angle_beta 69.883(2)
_cell_angle_gamma 71.108(2)
_cell_formula_units_Z 2
_cell_length_a 11.1690(7)
_cell_length_b 13.8156(9)
_cell_length_c 15.0939(9)
_cell_measurement_reflns_used 9878
_cell_measurement_temperature 150(2)
_cell_measurement_theta_max 26.75
_cell_measurement_theta_min 2.85
_cell_volume 2069.2(2)
_computing_structure_refinement 'SHELXL-2017/1 (Sheldrick, 2017)'
_computing_structure_solution 'SHELXT 2014/5 (Sheldrick, 2014)'
_diffrn_ambient_temperature 150(2)
_diffrn_measured_fraction_theta_full 0.996
_diffrn_measured_fraction_theta_max 0.994
_diffrn_measurement_device_type 'Bruker APEX-II CCD'
_diffrn_measurement_method '\f and \w scans'
_diffrn_radiation_type MoK\a
_diffrn_radiation_wavelength 0.71073
_diffrn_reflns_av_R_equivalents 0.0703
_diffrn_reflns_av_unetI/netI 0.0701
_diffrn_reflns_Laue_measured_fraction_full 0.996
_diffrn_reflns_Laue_measured_fraction_max 0.994
_diffrn_reflns_limit_h_max 14
_diffrn_reflns_limit_h_min -14
_diffrn_reflns_limit_k_max 14
_diffrn_reflns_limit_k_min -17
_diffrn_reflns_limit_l_max 19
_diffrn_reflns_limit_l_min -19
_diffrn_reflns_number 27745
_diffrn_reflns_point_group_measured_fraction_full 0.996
_diffrn_reflns_point_group_measured_fraction_max 0.994
_diffrn_reflns_theta_full 25.242
_diffrn_reflns_theta_max 26.765
_diffrn_reflns_theta_min 2.855
_exptl_absorpt_coefficient_mu 0.662
_exptl_absorpt_correction_T_max 0.689
_exptl_absorpt_correction_T_min 0.660
_exptl_absorpt_correction_type psi-scans'
_exptl_crystal_colour orange
_exptl_crystal_density_diffrn 1.379
_exptl_crystal_description prism
_exptl_crystal_F_000 884
_exptl_crystal_size_max 0.600
_exptl_crystal_size_mid 0.500
_exptl_crystal_size_min 0.400
_refine_diff_density_max 0.790
_refine_diff_density_min -0.551
_refine_diff_density_rms 0.073
_refine_ls_extinction_method none
_refine_ls_goodness_of_fit_ref 1.035
_refine_ls_hydrogen_treatment constr
_refine_ls_matrix_type full
_refine_ls_number_parameters 523
_refine_ls_number_reflns 8765
_refine_ls_number_restraints 0
_refine_ls_restrained_S_all 1.035
_refine_ls_R_factor_all 0.0840
_refine_ls_R_factor_gt 0.0574
_refine_ls_shift/su_max 0.000
_refine_ls_shift/su_mean 0.000
_refine_ls_structure_factor_coef Fsqd
_refine_ls_weighting_details 'w=1/[\s^2^(Fo^2^)+(0.0569P)^2^+2.4921P] where P=(Fo^2^+2Fc^2^)/3'
_refine_ls_weighting_scheme calc
_refine_ls_wR_factor_gt 0.1362
_refine_ls_wR_factor_ref 0.1528
_reflns_Friedel_coverage 0.000
_reflns_number_gt 6472
_reflns_number_total 8765
_reflns_threshold_expression 'I > 2\s(I)'
_cod_data_source_file c8dt01653d3.cif
_cod_data_source_block shelx_CCDC1
_cod_depositor_comments 'Adding full bibliography for 7046426--7046430.cif.'
_cod_database_code 7046427
_shelx_shelxl_version_number 2017/1
_shelx_space_group_comment
;
The symmetry employed for this shelxl refinement is uniquely defined
by the following loop, which should always be used as a source of
symmetry information in preference to the above space-group names.
They are only intended as comments.
;
_shelx_estimated_absorpt_t_min 0.692
_shelx_estimated_absorpt_t_max 0.778

loop_
_space_group_symop_operation_xyz
'x, y, z'
'-x, -y, -z'

loop_
_atom_site_label
_atom_site_type_symbol
_atom_site_fract_x
_atom_site_fract_y
_atom_site_fract_z
_atom_site_U_iso_or_equiv
_atom_site_adp_type
_atom_site_occupancy
_atom_site_site_symmetry_order
_atom_site_calc_flag
_atom_site_refinement_flags_posn
_atom_site_refinement_flags_adp
Cu1 Cu 0.26184(4) 0.69234(3) 0.26257(3) 0.03249(13) Uani 1 1 d . .
P1 P 0.45443(8) 0.70958(6) 0.26987(6) 0.03023(19) Uani 1 1 d . .
P2 P 0.08310(8) 0.82843(6) 0.25485(6) 0.03092(19) Uani 1 1 d . .
N1 N 0.2878(3) 0.5957(2) 0.15703(18) 0.0358(6) Uani 1 1 d . .
N2 N 0.2102(3) 0.5870(2) 0.36864(19) 0.0367(6) Uani 1 1 d . .
O1 O 0.1125(3) 0.4203(2) 0.2701(2) 0.0663(8) Uani 1 1 d . .
F1 F 0.4558(3) 0.3368(2) 0.2324(3) 0.0960(10) Uani 1 1 d . .
C121 C 0.6010(3) 0.5954(2) 0.2504(2) 0.0312(6) Uani 1 1 d . .
C211 C -0.0699(3) 0.8378(2) 0.3546(2) 0.0347(7) Uani 1 1 d . .
C111 C 0.5283(3) 0.8004(2) 0.1905(2) 0.0343(7) Uani 1 1 d . .
C221 C 0.0430(3) 0.8163(2) 0.1499(2) 0.0360(7) Uani 1 1 d . .
C231 C 0.0907(3) 0.9591(2) 0.2474(2) 0.0327(7) Uani 1 1 d . .
C131 C 0.4262(3) 0.7498(2) 0.3887(2) 0.0335(7) Uani 1 1 d . .
C122 C 0.5869(3) 0.4992(3) 0.2538(2) 0.0401(8) Uani 1 1 d . .
H122 H 0.502454 0.492304 0.266501 0.048 Uiso 1 1 calc R U
C7 C 0.1940(3) 0.4980(2) 0.3553(2) 0.0379(7) Uani 1 1 d . .
C5 C 0.2427(3) 0.5145(2) 0.1683(2) 0.0389(7) Uani 1 1 d . .
C132 C 0.4900(3) 0.6890(3) 0.4481(2) 0.0439(8) Uani 1 1 d . .
H132 H 0.554141 0.626528 0.426808 0.053 Uiso 1 1 calc R U
C6 C 0.1800(4) 0.4760(3) 0.2642(3) 0.0428(8) Uani 1 1 d . .
C236 C 0.2139(3) 0.9765(3) 0.2189(3) 0.0432(8) Uani 1 1 d . .
H236 H 0.291937 0.921584 0.200665 0.052 Uiso 1 1 calc R U
C124 C 0.8231(4) 0.4232(3) 0.2181(3) 0.0487(9) Uani 1 1 d . .
H124 H 0.897847 0.365390 0.206914 0.058 Uiso 1 1 calc R U
C136 C 0.3298(4) 0.8420(3) 0.4231(2) 0.0440(8) Uani 1 1 d . .
H136 H 0.284496 0.883331 0.384432 0.053 Uiso 1 1 calc R U
C232 C -0.0236(4) 1.0434(3) 0.2703(3) 0.0504(9) Uani 1 1 d . .
H232 H -0.107377 1.033860 0.287585 0.060 Uiso 1 1 calc R U
C216 C -0.0584(4) 0.8299(3) 0.4440(2) 0.0484(9) Uani 1 1 d . .
H216 H 0.025330 0.817088 0.450282 0.058 Uiso 1 1 calc R U
C212 C -0.1960(4) 0.8570(3) 0.3479(3) 0.0517(9) Uani 1 1 d . .
H212 H -0.206901 0.863504 0.288970 0.062 Uiso 1 1 calc R U
C116 C 0.5568(4) 0.8797(3) 0.2196(3) 0.0463(8) Uani 1 1 d . .
H116 H 0.539328 0.888843 0.283486 0.056 Uiso 1 1 calc R U
C126 C 0.7279(3) 0.6047(3) 0.2299(3) 0.0439(8) Uani 1 1 d . .
H126 H 0.738606 0.669150 0.226649 0.053 Uiso 1 1 calc R U
C226 C -0.0103(4) 0.7406(3) 0.1445(3) 0.0457(8) Uani 1 1 d . .
H226 H -0.033782 0.700068 0.197056 0.055 Uiso 1 1 calc R U
C11 C 0.2088(4) 0.6029(3) 0.4551(2) 0.0465(9) Uani 1 1 d . .
H11 H 0.216493 0.664916 0.466761 0.056 Uiso 1 1 calc R U
C1 C 0.3354(4) 0.6278(3) 0.0685(2) 0.0441(8) Uani 1 1 d . .
H1 H 0.366162 0.684256 0.059761 0.053 Uiso 1 1 calc R U
C112 C 0.5560(4) 0.7887(3) 0.0952(3) 0.0502(9) Uani 1 1 d . .
H112 H 0.536763 0.736190 0.074725 0.060 Uiso 1 1 calc R U
C123 C 0.6981(4) 0.4128(3) 0.2383(3) 0.0484(9) Uani 1 1 d . .
H123 H 0.688206 0.348119 0.241481 0.058 Uiso 1 1 calc R U
C134 C 0.3652(4) 0.8130(4) 0.5720(3) 0.0567(10) Uani 1 1 d . .
H134 H 0.345864 0.834545 0.632996 0.068 Uiso 1 1 calc R U
C8 C 0.1817(4) 0.4249(3) 0.4247(3) 0.0562(10) Uani 1 1 d . .
H8 H 0.171700 0.363869 0.412686 0.067 Uiso 1 1 calc R U
F3 F 0.6149(5) 0.1898(3) 0.2072(4) 0.1505(18) Uani 1 1 d . .
C125 C 0.8382(3) 0.5186(3) 0.2145(3) 0.0497(9) Uani 1 1 d . .
H125 H 0.922869 0.525028 0.201528 0.060 Uiso 1 1 calc R U
C234 C 0.1085(4) 1.1565(3) 0.2413(3) 0.0529(10) Uani 1 1 d . .
H234 H 0.114155 1.222405 0.239914 0.063 Uiso 1 1 calc R U
C235 C 0.2225(4) 1.0749(3) 0.2170(3) 0.0514(9) Uani 1 1 d . .
H235 H 0.305850 1.085206 0.199183 0.062 Uiso 1 1 calc R U
C4 C 0.2484(4) 0.4635(3) 0.0917(3) 0.0571(10) Uani 1 1 d . .
H4 H 0.219606 0.405921 0.101066 0.068 Uiso 1 1 calc R U
C135 C 0.3005(4) 0.8730(3) 0.5138(3) 0.0575(10) Uani 1 1 d . .
H135 H 0.236074 0.935264 0.535653 0.069 Uiso 1 1 calc R U
C133 C 0.4588(4) 0.7209(4) 0.5396(3) 0.0561(10) Uani 1 1 d . .
H133 H 0.501926 0.679301 0.579337 0.067 Uiso 1 1 calc R U
C10 C 0.1966(4) 0.5337(4) 0.5273(3) 0.0603(11) Uani 1 1 d . .
H10 H 0.196777 0.548461 0.585900 0.072 Uiso 1 1 calc R U
C115 C 0.6115(4) 0.9455(3) 0.1536(3) 0.0622(11) Uani 1 1 d . .
H115 H 0.630077 0.998710 0.173556 0.075 Uiso 1 1 calc R U
C215 C -0.1697(5) 0.8407(3) 0.5237(3) 0.0596(11) Uani 1 1 d . .
H215 H -0.160507 0.835648 0.583105 0.072 Uiso 1 1 calc R U
C214 C -0.2930(5) 0.8589(3) 0.5156(3) 0.0623(12) Uani 1 1 d . .
H214 H -0.367699 0.865902 0.569445 0.075 Uiso 1 1 calc R U
C222 C 0.0814(5) 0.8733(3) 0.0699(3) 0.0575(10) Uani 1 1 d . .
H222 H 0.119805 0.923369 0.071415 0.069 Uiso 1 1 calc R U
C233 C -0.0147(4) 1.1410(3) 0.2677(3) 0.0628(12) Uani 1 1 d . .
H233 H -0.092320 1.196524 0.283969 0.075 Uiso 1 1 calc R U
C2 C 0.3415(4) 0.5827(3) -0.0098(3) 0.0549(10) Uani 1 1 d . .
H2 H 0.374950 0.608054 -0.069815 0.066 Uiso 1 1 calc R U
F4 F 0.4990(6) 0.2356(4) 0.1139(3) 0.162(2) Uani 1 1 d . .
C213 C -0.3063(4) 0.8666(4) 0.4290(3) 0.0667(12) Uani 1 1 d . .
H213 H -0.390459 0.878518 0.423765 0.080 Uiso 1 1 calc R U
C224 C 0.0067(5) 0.7829(4) -0.0149(3) 0.0696(13) Uani 1 1 d . .
H224 H -0.007372 0.772871 -0.069954 0.084 Uiso 1 1 calc R U
C225 C -0.0293(4) 0.7241(4) 0.0627(3) 0.0608(11) Uani 1 1 d . .
H225 H -0.066201 0.673398 0.060258 0.073 Uiso 1 1 calc R U
C114 C 0.6381(5) 0.9322(4) 0.0596(3) 0.0712(13) Uani 1 1 d . .
H114 H 0.674365 0.976722 0.015809 0.085 Uiso 1 1 calc R U
C3 C 0.2966(5) 0.4989(4) 0.0030(3) 0.0638(12) Uani 1 1 d . .
H3 H 0.299246 0.466577 -0.048793 0.077 Uiso 1 1 calc R U
C113 C 0.6117(5) 0.8538(4) 0.0296(3) 0.0702(13) Uani 1 1 d . .
H113 H 0.631080 0.844218 -0.034470 0.084 Uiso 1 1 calc R U
C9 C 0.1841(4) 0.4420(4) 0.5117(3) 0.0638(12) Uani 1 1 d . .
H9 H 0.177523 0.392778 0.558902 0.077 Uiso 1 1 calc R U
C223 C 0.0630(6) 0.8560(4) -0.0124(3) 0.0724(14) Uani 1 1 d . .
H223 H 0.089106 0.894421 -0.066026 0.087 Uiso 1 1 calc R U
F2 F 0.4118(6) 0.1902(4) 0.2561(3) 0.202(3) Uani 1 1 d . .
B B 0.4896(5) 0.2389(4) 0.2021(3) 0.0553(11) Uani 1 1 d . .

loop_
_atom_site_aniso_label
_atom_site_aniso_U_11
_atom_site_aniso_U_22
_atom_site_aniso_U_33
_atom_site_aniso_U_23
_atom_site_aniso_U_13
_atom_site_aniso_U_12
Cu1 0.0346(2) 0.0322(2) 0.0348(2) 0.00396(15) -0.01470(16) -0.01328(16)
P1 0.0291(4) 0.0292(4) 0.0346(4) 0.0008(3) -0.0125(3) -0.0098(3)
P2 0.0306(4) 0.0296(4) 0.0345(4) 0.0043(3) -0.0123(3) -0.0113(3)
N1 0.0370(14) 0.0346(15) 0.0380(15) -0.0006(11) -0.0153(12) -0.0104(12)
N2 0.0345(14) 0.0390(16) 0.0368(14) 0.0066(12) -0.0131(11) -0.0123(12)
O1 0.0721(19) 0.070(2) 0.080(2) 0.0154(16) -0.0351(16) -0.0466(17)
F1 0.084(2) 0.0650(18) 0.147(3) -0.0300(18) -0.0397(19) -0.0221(15)
C121 0.0328(16) 0.0280(15) 0.0338(16) -0.0026(12) -0.0107(13) -0.0098(13)
C211 0.0377(17) 0.0312(16) 0.0363(17) 0.0025(13) -0.0103(13) -0.0150(14)
C111 0.0292(15) 0.0302(16) 0.0433(18) 0.0032(13) -0.0127(13) -0.0088(13)
C221 0.0339(17) 0.0355(17) 0.0363(17) 0.0022(13) -0.0157(13) -0.0041(14)
C231 0.0345(16) 0.0327(17) 0.0326(16) 0.0028(13) -0.0124(13) -0.0122(13)
C131 0.0318(16) 0.0384(18) 0.0337(16) 0.0000(13) -0.0096(13) -0.0162(14)
C122 0.0402(18) 0.0389(19) 0.0446(19) -0.0004(15) -0.0148(15) -0.0155(15)
C7 0.0330(17) 0.0328(17) 0.0470(19) 0.0086(14) -0.0147(14) -0.0102(14)
C5 0.0402(18) 0.0286(17) 0.0494(19) 0.0003(14) -0.0208(15) -0.0059(14)
C132 0.0405(19) 0.049(2) 0.0409(19) 0.0004(16) -0.0164(15) -0.0089(16)
C6 0.0419(19) 0.0326(18) 0.059(2) 0.0057(16) -0.0230(16) -0.0134(15)
C236 0.0383(18) 0.0390(19) 0.054(2) 0.0092(16) -0.0187(16) -0.0129(15)
C124 0.045(2) 0.0358(19) 0.056(2) -0.0006(16) -0.0190(17) 0.0025(16)
C136 0.049(2) 0.0386(19) 0.0404(19) -0.0027(15) -0.0145(16) -0.0074(16)
C232 0.0377(19) 0.037(2) 0.066(2) 0.0034(17) -0.0058(17) -0.0110(16)
C216 0.051(2) 0.049(2) 0.043(2) 0.0037(16) -0.0181(17) -0.0106(17)
C212 0.044(2) 0.072(3) 0.044(2) -0.0038(18) -0.0108(16) -0.0258(19)
C116 0.047(2) 0.040(2) 0.056(2) 0.0023(16) -0.0182(17) -0.0182(16)
C126 0.0366(18) 0.0360(19) 0.062(2) 0.0021(16) -0.0191(16) -0.0126(15)
C226 0.048(2) 0.053(2) 0.0414(19) -0.0002(16) -0.0163(16) -0.0212(18)
C11 0.054(2) 0.050(2) 0.0394(19) 0.0039(16) -0.0160(16) -0.0209(18)
C1 0.047(2) 0.048(2) 0.0369(18) -0.0011(15) -0.0116(15) -0.0163(17)
C112 0.055(2) 0.056(2) 0.044(2) 0.0024(17) -0.0148(17) -0.0267(19)
C123 0.057(2) 0.0300(18) 0.058(2) 0.0011(16) -0.0221(18) -0.0114(16)
C134 0.057(2) 0.075(3) 0.037(2) -0.0098(19) -0.0089(17) -0.022(2)
C8 0.062(2) 0.044(2) 0.068(3) 0.0218(19) -0.027(2) -0.0239(19)
F3 0.149(4) 0.104(3) 0.208(5) -0.049(3) -0.104(4) 0.013(3)
C125 0.0293(17) 0.044(2) 0.072(3) 0.0043(18) -0.0192(17) -0.0054(15)
C234 0.079(3) 0.036(2) 0.052(2) 0.0096(17) -0.024(2) -0.027(2)
C235 0.058(2) 0.051(2) 0.061(2) 0.0183(19) -0.0290(19) -0.033(2)
C4 0.073(3) 0.046(2) 0.063(3) -0.0063(19) -0.031(2) -0.021(2)
C135 0.064(3) 0.050(2) 0.048(2) -0.0146(18) -0.0060(19) -0.012(2)
C133 0.052(2) 0.078(3) 0.039(2) 0.0062(19) -0.0196(17) -0.019(2)
C10 0.066(3) 0.078(3) 0.039(2) 0.016(2) -0.0201(18) -0.026(2)
C115 0.063(3) 0.045(2) 0.089(3) 0.010(2) -0.027(2) -0.030(2)
C215 0.079(3) 0.059(3) 0.036(2) 0.0031(18) -0.0152(19) -0.020(2)
C214 0.066(3) 0.070(3) 0.043(2) -0.005(2) 0.0048(19) -0.033(2)
C222 0.081(3) 0.053(2) 0.044(2) 0.0079(18) -0.024(2) -0.027(2)
C233 0.060(3) 0.030(2) 0.077(3) 0.0040(19) -0.004(2) -0.0062(18)
C2 0.063(3) 0.061(3) 0.039(2) -0.0040(18) -0.0150(18) -0.018(2)
F4 0.283(6) 0.146(4) 0.094(3) 0.000(3) -0.099(3) -0.072(4)
C213 0.046(2) 0.096(4) 0.060(3) -0.013(2) 0.0015(19) -0.040(2)
C224 0.086(3) 0.077(3) 0.051(2) -0.010(2) -0.041(2) -0.007(3)
C225 0.063(3) 0.070(3) 0.058(3) -0.013(2) -0.026(2) -0.021(2)
C114 0.074(3) 0.070(3) 0.073(3) 0.031(2) -0.021(2) -0.040(3)
C3 0.086(3) 0.067(3) 0.044(2) -0.015(2) -0.026(2) -0.021(2)
C113 0.080(3) 0.086(3) 0.048(2) 0.022(2) -0.018(2) -0.041(3)
C9 0.074(3) 0.065(3) 0.054(2) 0.032(2) -0.025(2) -0.029(2)
C223 0.117(4) 0.062(3) 0.041(2) 0.012(2) -0.034(2) -0.026(3)
F2 0.273(6) 0.201(5) 0.147(4) -0.031(4) 0.040(4) -0.199(5)
B 0.069(3) 0.051(3) 0.058(3) 0.002(2) -0.026(2) -0.029(2)

loop_
_atom_type_symbol
_atom_type_description
_atom_type_scat_dispersion_real
_atom_type_scat_dispersion_imag
_atom_type_scat_source
C C 0.0033 0.0016 'International Tables Vol C Tables 4.2.6.8 and 6.1.1.4'
H H 0.0000 0.0000 'International Tables Vol C Tables 4.2.6.8 and 6.1.1.4'
F F 0.0171 0.0103 'International Tables Vol C Tables 4.2.6.8 and 6.1.1.4'
N N 0.0061 0.0033 'International Tables Vol C Tables 4.2.6.8 and 6.1.1.4'
O O 0.0106 0.0060 'International Tables Vol C Tables 4.2.6.8 and 6.1.1.4'
P P 0.1023 0.0942 'International Tables Vol C Tables 4.2.6.8 and 6.1.1.4'
Ru Ru -1.2594 0.8363 'International Tables Vol C Tables 4.2.6.8 and 6.1.1.4'
Cu Cu 0.3201 1.2651 'International Tables Vol C Tables 4.2.6.8 and 6.1.1.4'
B B 0.0013 0.0007 'International Tables Vol C Tables 4.2.6.8 and 6.1.1.4'

loop_
_geom_angle_atom_site_label_1
_geom_angle_atom_site_label_2
_geom_angle_atom_site_label_3
_geom_angle
N1 Cu1 N2 92.17(11)
N1 Cu1 P1 115.06(8)
N2 Cu1 P1 105.53(8)
N1 Cu1 P2 103.38(8)
N2 Cu1 P2 113.43(8)
P1 Cu1 P2 123.14(3)
C131 P1 C111 105.17(15)
C131 P1 C121 103.01(14)
C111 P1 C121 100.70(14)
C131 P1 Cu1 109.39(10)
C111 P1 Cu1 118.80(11)
C121 P1 Cu1 117.98(10)
C231 P2 C211 101.52(14)
C231 P2 C221 103.42(15)
C211 P2 C221 106.00(15)
C231 P2 Cu1 121.07(11)
C211 P2 Cu1 114.12(11)
C221 P2 Cu1 109.28(10)
C1 N1 C5 117.1(3)
C1 N1 Cu1 115.5(2)
C5 N1 Cu1 126.5(2)
C11 N2 C7 116.3(3)
C11 N2 Cu1 117.7(2)
C7 N2 Cu1 125.5(2)
C122 C121 C126 119.2(3)
C122 C121 P1 120.4(2)
C126 C121 P1 120.4(2)
C212 C211 C216 118.0(3)
C212 C211 P2 125.3(3)
C216 C211 P2 116.7(3)
C112 C111 C116 118.4(3)
C112 C111 P1 116.9(3)
C116 C111 P1 124.7(3)
C222 C221 C226 118.4(3)
C222 C221 P2 120.7(3)
C226 C221 P2 120.4(3)
C236 C231 C232 117.9(3)
C236 C231 P2 119.8(2)
C232 C231 P2 122.3(2)
C132 C131 C136 118.4(3)
C132 C131 P1 122.7(3)
C136 C131 P1 118.7(3)
C121 C122 C123 120.3(3)
C121 C122 H122 119.8
C123 C122 H122 119.8
N2 C7 C8 122.4(3)
N2 C7 C6 121.2(3)
C8 C7 C6 116.3(3)
N1 C5 C4 121.9(3)
N1 C5 C6 121.6(3)
C4 C5 C6 116.5(3)
C131 C132 C133 120.2(3)
C131 C132 H132 119.9
C133 C132 H132 119.9
O1 C6 C5 117.6(3)
O1 C6 C7 116.1(3)
C5 C6 C7 126.3(3)
C231 C236 C235 121.0(3)
C231 C236 H236 119.5
C235 C236 H236 119.5
C125 C124 C123 120.4(3)
C125 C124 H124 119.8
C123 C124 H124 119.8
C135 C136 C131 120.8(4)
C135 C136 H136 119.6
C131 C136 H136 119.6
C233 C232 C231 120.9(3)
C233 C232 H232 119.5
C231 C232 H232 119.5
C215 C216 C211 120.8(4)
C215 C216 H216 119.6
C211 C216 H216 119.6
C211 C212 C213 120.2(4)
C211 C212 H212 119.9
C213 C212 H212 119.9
C111 C116 C115 120.2(4)
C111 C116 H116 119.9
C115 C116 H116 119.9
C125 C126 C121 120.2(3)
C125 C126 H126 119.9
C121 C126 H126 119.9
C225 C226 C221 121.2(4)
C225 C226 H226 119.4
C221 C226 H226 119.4
N2 C11 C10 124.2(4)
N2 C11 H11 117.9
C10 C11 H11 117.9
N1 C1 C2 124.2(4)
N1 C1 H1 117.9
C2 C1 H1 117.9
C111 C112 C113 121.2(4)
C111 C112 H112 119.4
C113 C112 H112 119.4
C124 C123 C122 119.8(3)
C124 C123 H123 120.1
C122 C123 H123 120.1
C135 C134 C133 119.3(4)
C135 C134 H134 120.3
C133 C134 H134 120.3
C9 C8 C7 120.0(4)
C9 C8 H8 120.0
C7 C8 H8 120.0
C124 C125 C126 120.1(3)
C124 C125 H125 119.9
C126 C125 H125 119.9
C235 C234 C233 119.8(4)
C235 C234 H234 120.1
C233 C234 H234 120.1
C234 C235 C236 120.0(4)
C234 C235 H235 120.0
C236 C235 H235 120.0
C3 C4 C5 119.2(4)
C3 C4 H4 120.4
C5 C4 H4 120.4
C134 C135 C136 120.5(4)
C134 C135 H135 119.7
C136 C135 H135 119.7
C134 C133 C132 120.7(4)
C134 C133 H133 119.6
C132 C133 H133 119.6
C11 C10 C9 118.7(4)
C11 C10 H10 120.6
C9 C10 H10 120.6
C114 C115 C116 120.3(4)
C114 C115 H115 119.9
C116 C115 H115 119.9
C214 C215 C216 120.3(4)
C214 C215 H215 119.9
C216 C215 H215 119.9
C213 C214 C215 119.8(4)
C213 C214 H214 120.1
C215 C214 H214 120.1
C221 C222 C223 120.2(4)
C221 C222 H222 119.9
C223 C222 H222 119.9
C234 C233 C232 120.3(4)
C234 C233 H233 119.9
C232 C233 H233 119.9
C1 C2 C3 118.0(4)
C1 C2 H2 121.0
C3 C2 H2 121.0
C214 C213 C212 120.9(4)
C214 C213 H213 119.6
C212 C213 H213 119.6
C223 C224 C225 120.7(4)
C223 C224 H224 119.7
C225 C224 H224 119.7
C224 C225 C226 119.3(4)
C224 C225 H225 120.3
C226 C225 H225 120.3
C115 C114 C113 120.3(4)
C115 C114 H114 119.9
C113 C114 H114 119.9
C4 C3 C2 119.7(4)
C4 C3 H3 120.1
C2 C3 H3 120.1
C114 C113 C112 119.6(4)
C114 C113 H113 120.2
C112 C113 H113 120.2
C8 C9 C10 118.3(4)
C8 C9 H9 120.8
C10 C9 H9 120.8
C224 C223 C222 120.1(4)
C224 C223 H223 119.9
C222 C223 H223 119.9
F2 B F4 112.2(5)
F2 B F1 112.2(5)
F4 B F1 112.1(4)
F2 B F3 106.9(6)
F4 B F3 106.5(5)
F1 B F3 106.4(4)

loop_
_geom_bond_atom_site_label_1
_geom_bond_atom_site_label_2
_geom_bond_distance
Cu1 N1 2.076(3)
Cu1 N2 2.099(3)
Cu1 P1 2.2796(9)
Cu1 P2 2.2836(9)
P1 C131 1.829(3)
P1 C111 1.830(3)
P1 C121 1.831(3)
P2 C231 1.825(3)
P2 C211 1.826(3)
P2 C221 1.826(3)
N1 C1 1.341(4)
N1 C5 1.343(4)
N2 C11 1.341(4)
N2 C7 1.346(4)
O1 C6 1.218(4)
F1 B 1.367(5)
C121 C122 1.382(4)
C121 C126 1.389(4)
C211 C212 1.383(5)
C211 C216 1.389(5)
C111 C112 1.380(5)
C111 C116 1.386(5)
C221 C222 1.383(5)
C221 C226 1.383(5)
C231 C236 1.385(5)
C231 C232 1.388(5)
C131 C132 1.378(5)
C131 C136 1.388(5)
C122 C123 1.387(5)
C122 H122 0.9300
C7 C8 1.376(5)
C7 C6 1.509(5)
C5 C4 1.392(5)
C5 C6 1.497(5)
C132 C133 1.388(5)
C132 H132 0.9300
C236 C235 1.390(5)
C236 H236 0.9300
C124 C125 1.374(5)
C124 C123 1.374(5)
C124 H124 0.9300
C136 C135 1.377(5)
C136 H136 0.9300
C232 C233 1.379(5)
C232 H232 0.9300
C216 C215 1.380(5)
C216 H216 0.9300
C212 C213 1.387(5)
C212 H212 0.9300
C116 C115 1.390(5)
C116 H116 0.9300
C126 C125 1.379(5)
C126 H126 0.9300
C226 C225 1.376(5)
C226 H226 0.9300
C11 C10 1.368(5)
C11 H11 0.9300
C1 C2 1.366(5)
C1 H1 0.9300
C112 C113 1.385(6)
C112 H112 0.9300
C123 H123 0.9300
C134 C135 1.367(6)
C134 C133 1.370(6)
C134 H134 0.9300
C8 C9 1.370(6)
C8 H8 0.9300
F3 B 1.368(6)
C125 H125 0.9300
C234 C235 1.367(6)
C234 C233 1.376(6)
C234 H234 0.9300
C235 H235 0.9300
C4 C3 1.361(6)
C4 H4 0.9300
C135 H135 0.9300
C133 H133 0.9300
C10 C9 1.371(6)
C10 H10 0.9300
C115 C114 1.367(7)
C115 H115 0.9300
C215 C214 1.363(6)
C215 H215 0.9300
C214 C213 1.355(6)
C214 H214 0.9300
C222 C223 1.384(6)
C222 H222 0.9300
C233 H233 0.9300
C2 C3 1.374(6)
C2 H2 0.9300
F4 B 1.303(6)
C213 H213 0.9300
C224 C223 1.361(7)
C224 C225 1.368(7)
C224 H224 0.9300
C225 H225 0.9300
C114 C113 1.370(7)
C114 H114 0.9300
C3 H3 0.9300
C113 H113 0.9300
C9 H9 0.9300
C223 H223 0.9300
F2 B 1.281(6)

loop_
_geom_hbond_atom_site_label_D
_geom_hbond_atom_site_label_H
_geom_hbond_atom_site_label_A
_geom_hbond_distance_DH
_geom_hbond_distance_HA
_geom_hbond_distance_DA
_geom_hbond_angle_DHA
_geom_hbond_publ_flag
C122 H122 F1 0.93 2.51 3.146(4) 125.7 yes

loop_
_geom_torsion_atom_site_label_1
_geom_torsion_atom_site_label_2
_geom_torsion_atom_site_label_3
_geom_torsion_atom_site_label_4
_geom_torsion
C131 P1 C121 C122 105.5(3)
C111 P1 C121 C122 -146.1(3)
Cu1 P1 C121 C122 -15.1(3)
C131 P1 C121 C126 -76.0(3)
C111 P1 C121 C126 32.5(3)
Cu1 P1 C121 C126 163.4(2)
C231 P2 C211 C212 93.6(3)
C221 P2 C211 C212 -14.2(4)
Cu1 P2 C211 C212 -134.5(3)
C231 P2 C211 C216 -83.1(3)
C221 P2 C211 C216 169.2(3)
Cu1 P2 C211 C216 48.9(3)
C131 P1 C111 C112 -178.1(3)
C121 P1 C111 C112 75.1(3)
Cu1 P1 C111 C112 -55.3(3)
C131 P1 C111 C116 1.3(3)
C121 P1 C111 C116 -105.4(3)
Cu1 P1 C111 C116 124.1(3)
C231 P2 C221 C222 28.2(3)
C211 P2 C221 C222 134.6(3)
Cu1 P2 C221 C222 -102.0(3)
C231 P2 C221 C226 -160.4(3)
C211 P2 C221 C226 -54.0(3)
Cu1 P2 C221 C226 69.4(3)
C211 P2 C231 C236 146.5(3)
C221 P2 C231 C236 -103.8(3)
Cu1 P2 C231 C236 18.9(3)
C211 P2 C231 C232 -33.0(3)
C221 P2 C231 C232 76.8(3)
Cu1 P2 C231 C232 -160.5(3)
C111 P1 C131 C132 -116.7(3)
C121 P1 C131 C132 -11.6(3)
Cu1 P1 C131 C132 114.7(3)
C111 P1 C131 C136 68.0(3)
C121 P1 C131 C136 173.1(3)
Cu1 P1 C131 C136 -60.6(3)
C126 C121 C122 C123 1.0(5)
P1 C121 C122 C123 179.5(3)
C11 N2 C7 C8 -2.5(5)
Cu1 N2 C7 C8 169.1(3)
C11 N2 C7 C6 173.8(3)
Cu1 N2 C7 C6 -14.6(4)
C1 N1 C5 C4 1.9(5)
Cu1 N1 C5 C4 170.5(3)
C1 N1 C5 C6 -176.3(3)
Cu1 N1 C5 C6 -7.7(4)
C136 C131 C132 C133 -0.8(5)
P1 C131 C132 C133 -176.2(3)
N1 C5 C6 O1 162.1(3)
C4 C5 C6 O1 -16.2(5)
N1 C5 C6 C7 -19.1(5)
C4 C5 C6 C7 162.6(3)
N2 C7 C6 O1 -149.9(3)
C8 C7 C6 O1 26.6(5)
N2 C7 C6 C5 31.2(5)
C8 C7 C6 C5 -152.3(3)
C232 C231 C236 C235 2.7(5)
P2 C231 C236 C235 -176.8(3)
C132 C131 C136 C135 1.3(5)
P1 C131 C136 C135 176.8(3)
C236 C231 C232 C233 -2.2(6)
P2 C231 C232 C233 177.3(3)
C212 C211 C216 C215 0.1(6)
P2 C211 C216 C215 177.0(3)
C216 C211 C212 C213 -0.7(6)
P2 C211 C212 C213 -177.4(3)
C112 C111 C116 C115 0.2(5)
P1 C111 C116 C115 -179.2(3)
C122 C121 C126 C125 -0.9(5)
P1 C121 C126 C125 -179.4(3)
C222 C221 C226 C225 -2.2(6)
P2 C221 C226 C225 -173.8(3)
C7 N2 C11 C10 2.3(5)
Cu1 N2 C11 C10 -170.0(3)
C5 N1 C1 C2 -0.5(5)
Cu1 N1 C1 C2 -170.4(3)
C116 C111 C112 C113 0.4(6)
P1 C111 C112 C113 179.9(3)
C125 C124 C123 C122 0.8(6)
C121 C122 C123 C124 -0.9(5)
N2 C7 C8 C9 0.8(6)
C6 C7 C8 C9 -175.7(4)
C123 C124 C125 C126 -0.8(6)
C121 C126 C125 C124 0.8(6)
C233 C234 C235 C236 0.1(6)
C231 C236 C235 C234 -1.7(6)
N1 C5 C4 C3 -2.3(6)
C6 C5 C4 C3 175.9(4)
C133 C134 C135 C136 -0.7(6)
C131 C136 C135 C134 -0.5(6)
C135 C134 C133 C132 1.2(6)
C131 C132 C133 C134 -0.4(6)
N2 C11 C10 C9 -0.5(6)
C111 C116 C115 C114 -0.3(6)
C211 C216 C215 C214 0.4(6)
C216 C215 C214 C213 -0.2(7)
C226 C221 C222 C223 1.7(6)
P2 C221 C222 C223 173.3(4)
C235 C234 C233 C232 0.3(7)
C231 C232 C233 C234 0.7(7)
N1 C1 C2 C3 -0.3(6)
C215 C214 C213 C212 -0.4(7)
C211 C212 C213 C214 0.9(7)
C223 C224 C225 C226 1.2(7)
C221 C226 C225 C224 0.8(6)
C116 C115 C114 C113 -0.3(7)
C5 C4 C3 C2 1.4(7)
C1 C2 C3 C4 -0.1(7)
C115 C114 C113 C112 1.0(8)
C111 C112 C113 C114 -1.0(7)
C7 C8 C9 C10 1.1(6)
C11 C10 C9 C8 -1.3(6)
C225 C224 C223 C222 -1.6(8)
C221 C222 C223 C224 0.1(7)
